data_1535727
loop_
_publ_author_name
'Hwang, I.-C.'
'Seppelt, K.'

_publ_section_title
;
 The reduction of Au F3 in super acidic solution
;
_journal_name_full 'Zeitschrift fuer Anorganische und Allgemeine Chemie'
_journal_page_first 765
_journal_page_last 769
_journal_volume 628
_journal_year 2002
_chemical_formula_sum 'Au F16 H4 Sb2'
_chemical_name_systematic '((Au (H F)2) (Sb F6)2) (H F)2'
_space_group_IT_number 2
_symmetry_space_group_name_Hall '-P 1'
_symmetry_space_group_name_H-M 'P -1'
_cell_angle_alpha 89.522
_cell_angle_beta 85.635
_cell_angle_gamma 87.509
_cell_formula_units_Z 1
_cell_length_a 5.4823
_cell_length_b 5.8478
_cell_length_c 9.309
_cell_volume 297.290
_citation_journal_id_ASTM ZAACAB
_cod_data_source_file Hwang_ZAACAB_2002_465.cif
_cod_data_source_block H4Au1F16Sb2
_cod_original_cell_volume 297.2903
_cod_original_formula_sum 'H4 Au1 F16 Sb2'
_cod_database_code 1535727

loop_
_symmetry_equiv_pos_as_xyz
x,y,z
-x,-y,-z

loop_
_atom_site_label
_atom_site_type_symbol
_atom_site_fract_x
_atom_site_fract_y
_atom_site_fract_z
_atom_site_occupancy
_atom_site_U_iso_or_equiv
H2 H+1 1.079 0.243 0.448 1 0.0
F4 F-1 0.5479 0.5519 -0.3483 1 0.0
F7 F-1 0.1802 0.2636 -0.3876 1 0.0
F8 F-1 0.293 0.0192 -0.1624 1 0.0
F2 F-1 0.9873 0.2465 0.3783 1 0.0
F6 F-1 0.6574 0.2848 -0.1207 1 0.0
H1 H+1 0.096 0.191 0.219 1 0.0
Sb1 Sb+5 0.42762 0.29044 -0.2596 1 0.0
F1 F-1 0.1901 0.198 0.1437 1 0.0
F3 F-1 0.63 0.0935 -0.374 1 0.0
F5 F-1 0.2034 0.4552 -0.1371 1 0.0
Au1 Au+2 0 0 0 1 0.0
